data_4025252
loop_
_publ_author_name
'Arata Takahashi'
'Hikaru Yanai'
'Min Zhang'
'Takaaki Sonoda'
'Masaaki Mishima'
'Takeo Taguchi'

_publ_contact_author_address
;
School of Pharmacy, Tokyo University of Pharmacy and Life Sciences,
1432-1 Horinouchi Hachioji, Tokyo, 192-0392, Japan
;
_publ_contact_author_email yanai@ps.toyaku.ac.jp
_publ_contact_author_name 'Hikaru Yanai'
_publ_section_title
;
 Highly Effective Vinylogous Mukaiyama-Michael Reaction Catalyzed by Silyl
 Methide Species Generated from
 1,1,3,3-Tetrakis(trifluoromethanesulfonyl)propane
;
_journal_name_full 'Journal of Organic Chemistry'
_journal_page_first 1259
_journal_page_last 1265
_journal_paper_doi 10.1021/jo902641g
_journal_volume 75
_journal_year 2010
_chemical_formula_moiety 'C17 H25 Br O3'
_chemical_formula_sum 'C17 H25 Br O3'
_chemical_formula_weight 357.28
_chemical_name_systematic
; 
(S*)-3-bromo-5-((R*)-1-cyclohexyl-4,4-dimethyl-3-oxopentyl)-5H-furan-2-one
;
_space_group_IT_number 14
_symmetry_cell_setting monoclinic
_symmetry_space_group_name_Hall '-P 2ybc'
_symmetry_space_group_name_H-M 'P 1 21/c 1'
_atom_sites_solution_hydrogens geom
_atom_sites_solution_primary direct
_atom_sites_solution_secondary difmap
_audit_creation_date '13 February 2009'
_audit_creation_method SHELXL-97
_cell_angle_alpha 90.00
_cell_angle_beta 93.780(3)
_cell_angle_gamma 90.00
_cell_formula_units_Z 4
_cell_length_a 9.477(3)
_cell_length_b 10.226(3)
_cell_length_c 17.617(5)
_cell_measurement_reflns_used 3644
_cell_measurement_temperature 90
_cell_measurement_theta_max 27.57
_cell_measurement_theta_min 2.32
_cell_volume 1703.6(9)
_computing_cell_refinement 'APEX2 (Bruker AXS, 2006)'
_computing_data_collection 'APEX2 (Bruker AXS, 2006)'
_computing_data_reduction 'SAINT (Bruker AXS, 2004)'
_computing_molecular_graphics 'XSHEL (Bruker AXS,2002)'
_computing_publication_material 'XCIF (Bruker AXS, 2001)'
_computing_structure_refinement 'SHELXL-97 (Sheldrick, 1997)'
_computing_structure_solution 'SHELXS-97 (Sheldrick, 1997)'
_diffrn_ambient_temperature 90
_diffrn_detector_area_resol_mean 8.333
_diffrn_measured_fraction_theta_full 0.974
_diffrn_measured_fraction_theta_max 0.974
_diffrn_measurement_device_type 'Bruker APEXII CCD area detector'
_diffrn_measurement_method 'phi and omega scans'
_diffrn_radiation_monochromator 'Bruker Helios multilayer confocal mirror'
_diffrn_radiation_source 'Bruker TXS fine-focus rotating anode'
_diffrn_radiation_type MoK\a
_diffrn_radiation_wavelength 0.71073
_diffrn_reflns_av_R_equivalents 0.0542
_diffrn_reflns_av_sigmaI/netI 0.0678
_diffrn_reflns_limit_h_max 12
_diffrn_reflns_limit_h_min -12
_diffrn_reflns_limit_k_max 13
_diffrn_reflns_limit_k_min -6
_diffrn_reflns_limit_l_max 21
_diffrn_reflns_limit_l_min -22
_diffrn_reflns_number 9346
_diffrn_reflns_theta_full 27.69
_diffrn_reflns_theta_max 27.69
_diffrn_reflns_theta_min 2.15
_exptl_absorpt_coefficient_mu 2.420
_exptl_absorpt_correction_T_max 0.9094
_exptl_absorpt_correction_T_min 0.6060
_exptl_absorpt_correction_type numerical
_exptl_absorpt_process_details
;
Crystal Faces plugin in Bruker APEX2 software
;
_exptl_crystal_colour
;
;
_exptl_crystal_density_diffrn 1.393
_exptl_crystal_density_method 'not measured'
_exptl_crystal_description block
_exptl_crystal_F_000 744
_exptl_crystal_size_max 0.23
_exptl_crystal_size_mid 0.23
_exptl_crystal_size_min 0.04
_refine_diff_density_max 0.545
_refine_diff_density_min -0.398
_refine_diff_density_rms 0.095
_refine_ls_extinction_method none
_refine_ls_goodness_of_fit_ref 1.021
_refine_ls_hydrogen_treatment constr
_refine_ls_matrix_type full
_refine_ls_number_parameters 193
_refine_ls_number_reflns 3894
_refine_ls_number_restraints 0
_refine_ls_restrained_S_all 1.021
_refine_ls_R_factor_all 0.0470
_refine_ls_R_factor_gt 0.0362
_refine_ls_shift/su_max 0.001
_refine_ls_shift/su_mean 0.000
_refine_ls_structure_factor_coef Fsqd
_refine_ls_weighting_details 'calc w=1/[\s^2^(Fo^2^)+(0.0492P)^2^+0.0000P] where P=(Fo^2^+2Fc^2^)/3'
_refine_ls_weighting_scheme calc
_refine_ls_wR_factor_gt 0.0964
_refine_ls_wR_factor_ref 0.1023
_reflns_number_gt 3238
_reflns_number_total 3894
_reflns_threshold_expression >2sigma(I)
_cod_data_source_file jo902641g_si_005.cif
_cod_data_source_block anti-3je
_cod_original_sg_symbol_H-M 'P 21/c'
_cod_database_code 4025252

loop_
_symmetry_equiv_pos_as_xyz
'x, y, z'
'-x, y+1/2, -z+1/2'
'-x, -y, -z'
'x, -y-1/2, z-1/2'

loop_
_atom_site_label
_atom_site_type_symbol
_atom_site_fract_x
_atom_site_fract_y
_atom_site_fract_z
_atom_site_U_iso_or_equiv
_atom_site_adp_type
_atom_site_occupancy
_atom_site_symmetry_multiplicity
_atom_site_calc_flag
_atom_site_refinement_flags
_atom_site_disorder_assembly
_atom_site_disorder_group
Br1 Br 0.25662(2) 0.31150(2) 0.894053(12) 0.02157(10) Uani 1 1 d . . .
C1 C 0.1480(2) 0.4546(2) 0.75953(12) 0.0142(4) Uani 1 1 d . . .
C2 C -0.0187(2) 0.31537(19) 0.70233(13) 0.0140(4) Uani 1 1 d . . .
H2 H -0.1201 0.3320 0.7116 0.017 Uiso 1 1 calc R . .
C3 C -0.0127(2) 0.2448(2) 0.62595(12) 0.0129(4) Uani 1 1 d . . .
H3A H -0.0635 0.1596 0.6300 0.015 Uiso 1 1 calc R . .
C4 C 0.1414(2) 0.2137(2) 0.60930(13) 0.0143(4) Uani 1 1 d . . .
H4A H 0.1448 0.1956 0.5542 0.017 Uiso 1 1 calc R . .
H4B H 0.1998 0.2924 0.6209 0.017 Uiso 1 1 calc R . .
C5 C 0.2078(2) 0.09882(19) 0.65336(12) 0.0129(4) Uani 1 1 d . . .
C6 C 0.3699(2) 0.0897(2) 0.66104(12) 0.0148(4) Uani 1 1 d . . .
C7 C 0.4260(3) 0.0838(3) 0.58132(15) 0.0329(6) Uani 1 1 d . . .
H7A H 0.3815 0.0106 0.5530 0.049 Uiso 1 1 calc R . .
H7B H 0.5287 0.0712 0.5858 0.049 Uiso 1 1 calc R . .
H7C H 0.4036 0.1657 0.5543 0.049 Uiso 1 1 calc R . .
C8 C 0.1438(2) 0.3326(2) 0.80395(12) 0.0135(4) Uani 1 1 d . . .
C9 C 0.0502(2) 0.2507(2) 0.77122(12) 0.0138(4) Uani 1 1 d . . .
H9 H 0.0302 0.1652 0.7886 0.017 Uiso 1 1 calc R . .
C10 C 0.4139(3) -0.0332(3) 0.70570(18) 0.0336(7) Uani 1 1 d . . .
H10A H 0.3729 -0.0315 0.7553 0.050 Uiso 1 1 calc R . .
H10B H 0.5173 -0.0364 0.7131 0.050 Uiso 1 1 calc R . .
H10C H 0.3800 -0.1107 0.6773 0.050 Uiso 1 1 calc R . .
C11 C 0.4341(3) 0.2091(3) 0.70290(17) 0.0297(6) Uani 1 1 d . . .
H11A H 0.5372 0.2004 0.7080 0.045 Uiso 1 1 calc R . .
H11B H 0.3975 0.2149 0.7535 0.045 Uiso 1 1 calc R . .
H11C H 0.4086 0.2885 0.6740 0.045 Uiso 1 1 calc R . .
C12 C -0.0867(2) 0.3218(2) 0.55913(13) 0.0140(4) Uani 1 1 d . . .
H12 H -0.0191 0.3899 0.5431 0.017 Uiso 1 1 calc R . .
C13 C -0.2228(2) 0.3921(2) 0.57913(13) 0.0184(5) Uani 1 1 d . . .
H13A H -0.2903 0.3271 0.5973 0.022 Uiso 1 1 calc R . .
H13B H -0.2002 0.4549 0.6209 0.022 Uiso 1 1 calc R . .
C14 C -0.2923(3) 0.4655(2) 0.51036(13) 0.0230(5) Uani 1 1 d . . .
H14A H -0.3822 0.5048 0.5246 0.028 Uiso 1 1 calc R . .
H14B H -0.2292 0.5373 0.4960 0.028 Uiso 1 1 calc R . .
C15 C -0.3218(3) 0.3752(3) 0.44204(14) 0.0254(5) Uani 1 1 d . . .
H15A H -0.3938 0.3095 0.4540 0.030 Uiso 1 1 calc R . .
H15B H -0.3598 0.4271 0.3978 0.030 Uiso 1 1 calc R . .
C16 C -0.1865(3) 0.3060(2) 0.42216(14) 0.0230(5) Uani 1 1 d . . .
H16A H -0.2083 0.2443 0.3797 0.028 Uiso 1 1 calc R . .
H16B H -0.1181 0.3712 0.4053 0.028 Uiso 1 1 calc R . .
C17 C -0.1209(2) 0.2315(2) 0.49070(13) 0.0189(5) Uani 1 1 d . . .
H17A H -0.0329 0.1883 0.4765 0.023 Uiso 1 1 calc R . .
H17B H -0.1872 0.1625 0.5053 0.023 Uiso 1 1 calc R . .
O1 O 0.21817(16) 0.55191(15) 0.77051(9) 0.0188(3) Uani 1 1 d . . .
O2 O 0.05360(15) 0.44140(14) 0.69840(9) 0.0145(3) Uani 1 1 d . . .
O3 O 0.13417(16) 0.01501(15) 0.67937(9) 0.0194(3) Uani 1 1 d . . .

loop_
_atom_site_aniso_label
_atom_site_aniso_U_11
_atom_site_aniso_U_22
_atom_site_aniso_U_33
_atom_site_aniso_U_23
_atom_site_aniso_U_13
_atom_site_aniso_U_12
Br1 0.02036(15) 0.03030(16) 0.01349(14) 0.00318(9) -0.00308(10) -0.00265(9)
C1 0.0112(9) 0.0156(10) 0.0159(11) -0.0025(9) 0.0015(8) 0.0016(8)
C2 0.0143(10) 0.0125(10) 0.0152(11) -0.0002(8) 0.0007(9) -0.0007(8)
C3 0.0138(10) 0.0124(10) 0.0127(10) -0.0003(8) 0.0024(8) -0.0001(8)
C4 0.0134(10) 0.0149(10) 0.0146(11) 0.0011(8) 0.0013(9) 0.0006(8)
C5 0.0171(10) 0.0107(9) 0.0111(10) -0.0025(8) 0.0016(8) 0.0006(8)
C6 0.0144(10) 0.0145(10) 0.0155(11) -0.0008(9) 0.0010(9) 0.0026(8)
C7 0.0175(12) 0.0587(18) 0.0226(13) -0.0069(13) 0.0032(10) 0.0095(12)
C8 0.0152(10) 0.0153(10) 0.0098(10) -0.0004(8) 0.0006(8) 0.0029(8)
C9 0.0162(10) 0.0132(10) 0.0127(10) 0.0011(8) 0.0049(9) 0.0006(8)
C10 0.0187(12) 0.0266(13) 0.0549(19) 0.0161(13) -0.0023(12) 0.0011(10)
C11 0.0163(12) 0.0304(14) 0.0417(17) -0.0149(12) -0.0043(11) 0.0008(10)
C12 0.0121(10) 0.0165(10) 0.0133(11) -0.0014(8) 0.0001(8) -0.0011(8)
C13 0.0133(10) 0.0231(11) 0.0186(12) -0.0012(10) -0.0014(9) 0.0034(9)
C14 0.0207(11) 0.0264(12) 0.0209(12) 0.0027(10) -0.0056(10) 0.0064(10)
C15 0.0196(12) 0.0346(14) 0.0208(13) -0.0008(11) -0.0075(10) 0.0035(11)
C16 0.0234(12) 0.0295(13) 0.0155(12) -0.0025(10) -0.0030(10) 0.0000(10)
C17 0.0204(12) 0.0198(11) 0.0163(11) -0.0027(9) -0.0003(9) 0.0006(9)
O1 0.0171(8) 0.0162(7) 0.0231(9) -0.0018(7) 0.0006(7) -0.0024(6)
O2 0.0170(7) 0.0103(7) 0.0159(8) 0.0004(6) -0.0014(6) -0.0003(6)
O3 0.0160(7) 0.0149(7) 0.0275(9) 0.0028(7) 0.0040(7) -0.0003(6)

loop_
_atom_type_symbol
_atom_type_description
_atom_type_scat_dispersion_real
_atom_type_scat_dispersion_imag
_atom_type_scat_source
C C 0.0033 0.0016 'International Tables Vol C Tables 4.2.6.8 and 6.1.1.4'
H H 0.0000 0.0000 'International Tables Vol C Tables 4.2.6.8 and 6.1.1.4'
O O 0.0106 0.0060 'International Tables Vol C Tables 4.2.6.8 and 6.1.1.4'
Br Br -0.2901 2.4595 'International Tables Vol C Tables 4.2.6.8 and 6.1.1.4'

loop_
_geom_angle_atom_site_label_1
_geom_angle_atom_site_label_2
_geom_angle_atom_site_label_3
_geom_angle
_geom_angle_site_symmetry_1
_geom_angle_site_symmetry_3
_geom_angle_publ_flag
O1 C1 O2 122.4(2) . . ?
O1 C1 C8 130.3(2) . . ?
O2 C1 C8 107.27(18) . . ?
O2 C2 C9 104.33(17) . . ?
O2 C2 C3 109.21(17) . . ?
C9 C2 C3 117.74(18) . . ?
O2 C2 H2 108.4 . . ?
C9 C2 H2 108.4 . . ?
C3 C2 H2 108.4 . . ?
C2 C3 C4 110.79(18) . . ?
C2 C3 C12 112.79(17) . . ?
C4 C3 C12 110.39(16) . . ?
C2 C3 H3A 107.5 . . ?
C4 C3 H3A 107.5 . . ?
C12 C3 H3A 107.5 . . ?
C5 C4 C3 115.27(17) . . ?
C5 C4 H4A 108.5 . . ?
C3 C4 H4A 108.5 . . ?
C5 C4 H4B 108.5 . . ?
C3 C4 H4B 108.5 . . ?
H4A C4 H4B 107.5 . . ?
O3 C5 C4 120.63(19) . . ?
O3 C5 C6 121.36(19) . . ?
C4 C5 C6 117.96(17) . . ?
C10 C6 C11 108.8(2) . . ?
C10 C6 C7 109.8(2) . . ?
C11 C6 C7 108.8(2) . . ?
C10 C6 C5 109.47(18) . . ?
C11 C6 C5 110.95(17) . . ?
C7 C6 C5 109.05(19) . . ?
C6 C7 H7A 109.5 . . ?
C6 C7 H7B 109.5 . . ?
H7A C7 H7B 109.5 . . ?
C6 C7 H7C 109.5 . . ?
H7A C7 H7C 109.5 . . ?
H7B C7 H7C 109.5 . . ?
C9 C8 C1 110.2(2) . . ?
C9 C8 Br1 128.83(17) . . ?
C1 C8 Br1 120.99(16) . . ?
C8 C9 C2 108.55(19) . . ?
C8 C9 H9 125.7 . . ?
C2 C9 H9 125.7 . . ?
C6 C10 H10A 109.5 . . ?
C6 C10 H10B 109.5 . . ?
H10A C10 H10B 109.5 . . ?
C6 C10 H10C 109.5 . . ?
H10A C10 H10C 109.5 . . ?
H10B C10 H10C 109.5 . . ?
C6 C11 H11A 109.5 . . ?
C6 C11 H11B 109.5 . . ?
H11A C11 H11B 109.5 . . ?
C6 C11 H11C 109.5 . . ?
H11A C11 H11C 109.5 . . ?
H11B C11 H11C 109.5 . . ?
C17 C12 C13 108.92(19) . . ?
C17 C12 C3 110.64(18) . . ?
C13 C12 C3 114.15(18) . . ?
C17 C12 H12 107.6 . . ?
C13 C12 H12 107.6 . . ?
C3 C12 H12 107.6 . . ?
C14 C13 C12 111.70(19) . . ?
C14 C13 H13A 109.3 . . ?
C12 C13 H13A 109.3 . . ?
C14 C13 H13B 109.3 . . ?
C12 C13 H13B 109.3 . . ?
H13A C13 H13B 107.9 . . ?
C15 C14 C13 111.9(2) . . ?
C15 C14 H14A 109.2 . . ?
C13 C14 H14A 109.2 . . ?
C15 C14 H14B 109.2 . . ?
C13 C14 H14B 109.2 . . ?
H14A C14 H14B 107.9 . . ?
C16 C15 C14 110.4(2) . . ?
C16 C15 H15A 109.6 . . ?
C14 C15 H15A 109.6 . . ?
C16 C15 H15B 109.6 . . ?
C14 C15 H15B 109.6 . . ?
H15A C15 H15B 108.1 . . ?
C17 C16 C15 110.8(2) . . ?
C17 C16 H16A 109.5 . . ?
C15 C16 H16A 109.5 . . ?
C17 C16 H16B 109.5 . . ?
C15 C16 H16B 109.5 . . ?
H16A C16 H16B 108.1 . . ?
C16 C17 C12 112.00(19) . . ?
C16 C17 H17A 109.2 . . ?
C12 C17 H17A 109.2 . . ?
C16 C17 H17B 109.2 . . ?
C12 C17 H17B 109.2 . . ?
H17A C17 H17B 107.9 . . ?
C1 O2 C2 109.59(16) . . ?

loop_
_geom_bond_atom_site_label_1
_geom_bond_atom_site_label_2
_geom_bond_distance
_geom_bond_site_symmetry_2
_geom_bond_publ_flag
Br1 C8 1.867(2) . ?
C1 O1 1.206(3) . ?
C1 O2 1.360(3) . ?
C1 C8 1.475(3) . ?
C2 O2 1.463(2) . ?
C2 C9 1.494(3) . ?
C2 C3 1.531(3) . ?
C2 H2 1.0000 . ?
C3 C4 1.542(3) . ?
C3 C12 1.546(3) . ?
C3 H3A 1.0000 . ?
C4 C5 1.521(3) . ?
C4 H4A 0.9900 . ?
C4 H4B 0.9900 . ?
C5 O3 1.214(3) . ?
C5 C6 1.536(3) . ?
C6 C10 1.527(3) . ?
C6 C11 1.532(3) . ?
C6 C7 1.535(3) . ?
C7 H7A 0.9800 . ?
C7 H7B 0.9800 . ?
C7 H7C 0.9800 . ?
C8 C9 1.324(3) . ?
C9 H9 0.9500 . ?
C10 H10A 0.9800 . ?
C10 H10B 0.9800 . ?
C10 H10C 0.9800 . ?
C11 H11A 0.9800 . ?
C11 H11B 0.9800 . ?
C11 H11C 0.9800 . ?
C12 C17 1.536(3) . ?
C12 C13 1.537(3) . ?
C12 H12 1.0000 . ?
C13 C14 1.536(3) . ?
C13 H13A 0.9900 . ?
C13 H13B 0.9900 . ?
C14 C15 1.528(3) . ?
C14 H14A 0.9900 . ?
C14 H14B 0.9900 . ?
C15 C16 1.526(3) . ?
C15 H15A 0.9900 . ?
C15 H15B 0.9900 . ?
C16 C17 1.525(3) . ?
C16 H16A 0.9900 . ?
C16 H16B 0.9900 . ?
C17 H17A 0.9900 . ?
C17 H17B 0.9900 . ?
